data_4062351
loop_
_publ_author_name
'Ong, Joyce H. L.'
'Nataro, Chip'
'Golen, James A.'
'Rheingold, Arnold L.'

_publ_section_title
;
 Electrochemistry of Late Transition Metal Complexes Containing the Ligand
 1,1'-Bis(diisopropylphosphino)ferrocene (dippf)
;
_journal_issue 24
_journal_name_full Organometallics
_journal_page_first 5027
_journal_page_last 5032
_journal_paper_doi 10.1021/om0340138
_journal_volume 22
_journal_year 2003
_chemical_formula_sum 'C22 H36 Cl2 Fe P2 Zn'
_chemical_formula_weight 554.57
_space_group_IT_number 61
_symmetry_cell_setting orthorhombic
_symmetry_space_group_name_Hall '-P 2ac 2ab'
_symmetry_space_group_name_H-M 'P b c a'
_cell_angle_alpha 90.00
_cell_angle_beta 90.00
_cell_angle_gamma 90.00
_cell_formula_units_Z 8
_cell_length_a 17.173(4)
_cell_length_b 17.134(4)
_cell_length_c 17.322(4)
_cell_measurement_temperature 220(2)
_cell_volume 5097(2)
_diffrn_ambient_temperature 220(2)
_exptl_crystal_density_diffrn 1.445
_cod_depositor_comments
;
The following automatic conversions were performed:
'_symmetry_cell_setting' value 'Orthorhombic' changed to 'orthorhombic'
according to '/home/saulius/struct/CIF-dictionaries/cif_core.dic'
dictionary named 'cif_core.dic' version 2.4.1 from 2010-06-29.

Automatic conversion script
Id: cif_fix_enum 1527 2010-12-29 10:47:43Z saulius 
;
_cod_database_code 4062351

loop_
_symmetry_equiv_pos_as_xyz
'x, y, z'
'-x+1/2, -y, z+1/2'
'-x, y+1/2, -z+1/2'
'x+1/2, -y+1/2, -z'
'-x, -y, -z'
'x-1/2, y, -z-1/2'
'x, -y-1/2, z-1/2'
'-x-1/2, y-1/2, z'

loop_
_atom_site_label
_atom_site_type_symbol
_atom_site_fract_x
_atom_site_fract_y
_atom_site_fract_z
_atom_site_U_iso_or_equiv
_atom_site_adp_type
_atom_site_occupancy
_atom_site_symmetry_multiplicity
_atom_site_calc_flag
_atom_site_refinement_flags
_atom_site_disorder_assembly
_atom_site_disorder_group
Zn1 Zn 0.209354(12) 0.269315(13) 0.159499(11) 0.02515(7) Uani 1 1 d . . .
P1 P 0.19524(3) 0.37119(3) 0.06425(2) 0.02340(11) Uani 1 1 d . . .
Cl1 Cl 0.10084(3) 0.24680(4) 0.22731(3) 0.04502(15) Uani 1 1 d . . .
C1 C 0.29028(10) 0.40040(11) 0.03227(9) 0.0234(4) Uani 1 1 d . . .
Fe2 Fe 0.379381(15) 0.429060(16) 0.104861(14) 0.02518(8) Uani 1 1 d . . .
P2 P 0.32031(3) 0.29610(3) 0.24111(2) 0.02404(11) Uani 1 1 d . . .
Cl2 Cl 0.23631(3) 0.16448(3) 0.08407(3) 0.03982(13) Uani 1 1 d . . .
C2 C 0.35368(11) 0.34613(12) 0.02397(10) 0.0285(4) Uani 1 1 d . . .
H2A H 0.3511 0.2891 0.0329 0.034 Uiso 1 1 calc R . .
C3 C 0.42049(11) 0.38866(14) 0.00077(11) 0.0354(5) Uani 1 1 d . . .
H3A H 0.4729 0.3666 -0.0087 0.043 Uiso 1 1 calc R . .
C4 C 0.39956(11) 0.46846(13) -0.00534(11) 0.0349(5) Uani 1 1 d . . .
H4A H 0.4350 0.5116 -0.0197 0.042 Uiso 1 1 calc R . .
C5 C 0.31974(11) 0.47629(12) 0.01408(10) 0.0287(4) Uani 1 1 d . . .
H5A H 0.2897 0.5256 0.0149 0.034 Uiso 1 1 calc R . .
C6 C 0.37009(11) 0.38478(12) 0.21414(10) 0.0269(4) Uani 1 1 d . . .
C7 C 0.45072(12) 0.39665(13) 0.19502(11) 0.0339(4) Uani 1 1 d . . .
H7A H 0.4915 0.3559 0.1933 0.041 Uiso 1 1 calc R . .
C8 C 0.46115(14) 0.47694(14) 0.17807(12) 0.0423(5) Uani 1 1 d . . .
H8A H 0.5107 0.5017 0.1620 0.051 Uiso 1 1 calc R . .
C9 C 0.38920(14) 0.51547(13) 0.18636(12) 0.0419(5) Uani 1 1 d . . .
H9A H 0.3796 0.5718 0.1779 0.050 Uiso 1 1 calc R . .
C10 C 0.33288(13) 0.45932(13) 0.20838(10) 0.0337(4) Uani 1 1 d . . .
H10A H 0.2771 0.4699 0.2185 0.040 Uiso 1 1 calc R . .
C11 C 0.14519(12) 0.46270(12) 0.09139(11) 0.0325(4) Uani 1 1 d . . .
H11A H 0.1847 0.4952 0.1178 0.039 Uiso 1 1 calc R . .
C12 C 0.08166(16) 0.44733(16) 0.15083(15) 0.0588(7) Uani 1 1 d . . .
H12A H 0.0564 0.4961 0.1643 0.088 Uiso 1 1 calc R . .
H12B H 0.1046 0.4244 0.1967 0.088 Uiso 1 1 calc R . .
H12C H 0.0435 0.4117 0.1293 0.088 Uiso 1 1 calc R . .
C13 C 0.11459(13) 0.51153(14) 0.02517(13) 0.0446(5) Uani 1 1 d . . .
H13A H 0.0898 0.5581 0.0454 0.067 Uiso 1 1 calc R . .
H13B H 0.0769 0.4814 -0.0041 0.067 Uiso 1 1 calc R . .
H13C H 0.1574 0.5263 -0.0082 0.067 Uiso 1 1 calc R . .
C14 C 0.15261(13) 0.32541(13) -0.02225(11) 0.0361(5) Uani 1 1 d . . .
H14A H 0.1845 0.2782 -0.0318 0.043 Uiso 1 1 calc R . .
C15 C 0.15625(16) 0.37217(16) -0.09737(11) 0.0476(6) Uani 1 1 d . . .
H15A H 0.1328 0.3421 -0.1387 0.071 Uiso 1 1 calc R . .
H15B H 0.2101 0.3833 -0.1100 0.071 Uiso 1 1 calc R . .
H15C H 0.1280 0.4208 -0.0910 0.071 Uiso 1 1 calc R . .
C16 C 0.07030(15) 0.29497(19) -0.00527(15) 0.0636(8) Uani 1 1 d . . .
H16A H 0.0491 0.2707 -0.0513 0.095 Uiso 1 1 calc R . .
H16B H 0.0372 0.3381 0.0102 0.095 Uiso 1 1 calc R . .
H16C H 0.0726 0.2568 0.0361 0.095 Uiso 1 1 calc R . .
C17 C 0.29528(12) 0.30984(14) 0.34375(10) 0.0338(5) Uani 1 1 d . . .
H17A H 0.2733 0.2598 0.3622 0.041 Uiso 1 1 calc R . .
C18 C 0.36643(15) 0.32718(16) 0.39370(11) 0.0482(6) Uani 1 1 d . . .
H18A H 0.3503 0.3337 0.4470 0.072 Uiso 1 1 calc R . .
H18B H 0.3912 0.3747 0.3758 0.072 Uiso 1 1 calc R . .
H18C H 0.4030 0.2841 0.3901 0.072 Uiso 1 1 calc R . .
C19 C 0.23198(16) 0.37188(17) 0.35486(13) 0.0529(6) Uani 1 1 d . . .
H19A H 0.2203 0.3771 0.4094 0.079 Uiso 1 1 calc R . .
H19B H 0.1853 0.3563 0.3273 0.079 Uiso 1 1 calc R . .
H19C H 0.2503 0.4215 0.3349 0.079 Uiso 1 1 calc R . .
C20 C 0.39494(11) 0.21889(12) 0.24295(11) 0.0315(4) Uani 1 1 d . . .
H20A H 0.4386 0.2373 0.2755 0.038 Uiso 1 1 calc R . .
C21 C 0.36124(16) 0.14528(15) 0.28036(15) 0.0506(6) Uani 1 1 d . . .
H21A H 0.4007 0.1048 0.2815 0.076 Uiso 1 1 calc R . .
H21B H 0.3169 0.1273 0.2506 0.076 Uiso 1 1 calc R . .
H21C H 0.3448 0.1571 0.3326 0.076 Uiso 1 1 calc R . .
C22 C 0.42716(12) 0.20007(14) 0.16322(11) 0.0380(5) Uani 1 1 d . . .
H22A H 0.4661 0.1593 0.1675 0.057 Uiso 1 1 calc R . .
H22B H 0.4507 0.2465 0.1413 0.057 Uiso 1 1 calc R . .
H22C H 0.3852 0.1824 0.1301 0.057 Uiso 1 1 calc R . .

loop_
_atom_site_aniso_label
_atom_site_aniso_U_11
_atom_site_aniso_U_22
_atom_site_aniso_U_33
_atom_site_aniso_U_23
_atom_site_aniso_U_13
_atom_site_aniso_U_12
Zn1 0.02099(12) 0.02632(13) 0.02814(12) 0.00093(8) 0.00095(7) -0.00228(8)
P1 0.0195(2) 0.0260(2) 0.0247(2) 0.00024(17) -0.00152(16) -0.00138(18)
Cl1 0.0269(3) 0.0551(4) 0.0531(3) 0.0175(3) 0.0118(2) -0.0001(2)
C1 0.0219(8) 0.0263(10) 0.0221(8) -0.0006(7) -0.0006(6) -0.0011(7)
Fe2 0.02251(14) 0.02594(15) 0.02709(14) 0.00180(10) -0.00330(9) -0.00395(11)
P2 0.0226(2) 0.0269(3) 0.0226(2) -0.00072(17) -0.00031(16) -0.00035(19)
Cl2 0.0448(3) 0.0289(3) 0.0457(3) -0.0094(2) -0.0007(2) -0.0033(2)
C2 0.0295(10) 0.0290(10) 0.0270(8) -0.0024(7) 0.0001(7) 0.0015(8)
C3 0.0245(10) 0.0480(13) 0.0339(10) -0.0011(9) 0.0053(8) 0.0002(9)
C4 0.0285(10) 0.0435(13) 0.0328(9) 0.0080(9) 0.0015(8) -0.0095(9)
C5 0.0285(10) 0.0303(10) 0.0272(9) 0.0041(7) -0.0036(7) -0.0028(8)
C6 0.0284(9) 0.0282(10) 0.0242(8) 0.0005(7) -0.0050(7) -0.0032(8)
C7 0.0270(10) 0.0397(12) 0.0351(10) 0.0039(8) -0.0091(8) -0.0072(9)
C8 0.0421(12) 0.0439(13) 0.0410(11) 0.0057(9) -0.0144(9) -0.0204(11)
C9 0.0613(15) 0.0272(11) 0.0372(11) -0.0031(8) -0.0113(10) -0.0088(10)
C10 0.0416(11) 0.0328(11) 0.0268(9) -0.0046(8) -0.0032(8) 0.0026(9)
C11 0.0304(10) 0.0306(11) 0.0366(10) -0.0006(8) 0.0026(8) 0.0035(8)
C12 0.0581(17) 0.0490(16) 0.0695(17) 0.0043(12) 0.0314(14) 0.0106(13)
C13 0.0419(13) 0.0416(14) 0.0501(13) 0.0015(10) -0.0052(10) 0.0097(11)
C14 0.0361(11) 0.0375(12) 0.0347(10) -0.0047(8) -0.0132(8) -0.0034(9)
C15 0.0557(15) 0.0581(16) 0.0290(10) -0.0049(10) -0.0101(9) -0.0006(13)
C16 0.0482(15) 0.077(2) 0.0661(16) 0.0122(14) -0.0250(12) -0.0309(15)
C17 0.0408(12) 0.0365(12) 0.0241(9) -0.0011(8) 0.0046(7) -0.0044(9)
C18 0.0587(15) 0.0590(16) 0.0270(10) -0.0024(10) -0.0076(9) -0.0064(13)
C19 0.0595(16) 0.0620(17) 0.0371(11) -0.0125(11) 0.0139(11) 0.0094(13)
C20 0.0257(9) 0.0339(11) 0.0347(10) 0.0013(8) -0.0030(7) 0.0040(8)
C21 0.0556(15) 0.0385(13) 0.0576(14) 0.0124(11) 0.0042(11) 0.0097(12)
C22 0.0303(11) 0.0387(12) 0.0450(11) -0.0071(9) 0.0037(8) 0.0080(9)

loop_
_geom_bond_atom_site_label_1
_geom_bond_atom_site_label_2
_geom_bond_distance
_geom_bond_site_symmetry_2
_geom_bond_publ_flag
Zn1 Cl1 2.2363(6) . ?
Zn1 Cl2 2.2689(7) . ?
Zn1 P1 2.4141(6) . ?
Zn1 P2 2.4165(6) . ?
P1 C1 1.7947(18) . ?
P1 C14 1.8429(19) . ?
P1 C11 1.849(2) . ?
C1 C5 1.430(3) . ?
C1 C2 1.439(3) . ?
C1 Fe2 2.0405(17) . ?
Fe2 C10 2.0302(19) . ?
Fe2 C5 2.0436(18) . ?
Fe2 C2 2.0438(19) . ?
Fe2 C6 2.0456(18) . ?
Fe2 C9 2.053(2) . ?
Fe2 C4 2.0541(19) . ?
Fe2 C3 2.0563(19) . ?
Fe2 C7 2.0610(19) . ?
Fe2 C8 2.062(2) . ?
P2 C6 1.805(2) . ?
P2 C20 1.842(2) . ?
P2 C17 1.8443(18) . ?
C2 C3 1.417(3) . ?
C3 C4 1.418(3) . ?
C4 C5 1.418(3) . ?
C6 C10 1.432(3) . ?
C6 C7 1.438(3) . ?
C7 C8 1.418(3) . ?
C8 C9 1.408(3) . ?
C9 C10 1.416(3) . ?
C11 C13 1.514(3) . ?
C11 C12 1.523(3) . ?
C14 C15 1.529(3) . ?
C14 C16 1.535(3) . ?
C17 C18 1.526(3) . ?
C17 C19 1.533(3) . ?
C20 C22 1.522(3) . ?
C20 C21 1.532(3) . ?
